data_7710997
loop_
_publ_author_name
'Yang, Qianqian'
'Wang, Guo-Lu'
'Zhang, Yi-Quan'
'Tang, Jinkui'

_publ_section_title
;
 Self-assembly of fish-bone and grid-like CoII-based single-molecule
 magnets using dihydrazone ligands with NNN and NNO pockets
;
_journal_name_full 'Dalton Transactions'
_journal_paper_doi 10.1039/D2DT02451A
_journal_year 2022
_chemical_formula_moiety 'C50 H38 Co2 N22 O4, 4(Cl O4), 4(C H4 O)'
_chemical_formula_sum 'C54 H54 Cl4 Co2 N22 O24'
_chemical_formula_weight 1654.85
_chemical_name_systematic Co2
_space_group_crystal_system triclinic
_space_group_IT_number 2
_space_group_name_Hall '-P 1'
_space_group_name_H-M_alt 'P -1'
_atom_sites_solution_hydrogens mixed
_atom_sites_solution_primary dual
_audit_creation_date 2022-01-24
_audit_creation_method
;
Olex2 1.3
(compiled 2020.11.12 svn.r5f609507 for OlexSys, GUI svn.r6408)
;
_audit_update_record
;
2022-03-29 deposited with the CCDC.	2022-08-16 downloaded from the CCDC.
;
_cell_angle_alpha 89.526(2)
_cell_angle_beta 75.536(2)
_cell_angle_gamma 72.6610(10)
_cell_formula_units_Z 1
_cell_length_a 10.4794(3)
_cell_length_b 11.2095(3)
_cell_length_c 15.2781(4)
_cell_measurement_reflns_used 6285
_cell_measurement_temperature 173.0
_cell_measurement_theta_max 58.835
_cell_measurement_theta_min 2.995
_cell_volume 1654.59(8)
_computing_cell_refinement 'SAINT V8.38A (Bruker, 2018)'
_computing_data_reduction 'SAINT V8.38A (Bruker, 2018)'
_computing_molecular_graphics 'Olex2 1.3 (Dolomanov et al., 2009)'
_computing_publication_material 'Olex2 1.3 (Dolomanov et al., 2009)'
_computing_structure_refinement 'SHELXL 2018/3 (Sheldrick, 2015)'
_computing_structure_solution 'SHELXT 2018/2 (Sheldrick, 2018)'
_diffrn_ambient_temperature 173.0
_diffrn_measured_fraction_theta_full 0.984
_diffrn_measured_fraction_theta_max 0.984
_diffrn_measurement_device_type 'CCD area detector'
_diffrn_measurement_method 'phi and omega scans'
_diffrn_radiation_monochromator graphite
_diffrn_radiation_type CuK\a
_diffrn_radiation_wavelength 1.54178
_diffrn_reflns_av_R_equivalents 0.0398
_diffrn_reflns_av_unetI/netI 0.0518
_diffrn_reflns_Laue_measured_fraction_full 0.984
_diffrn_reflns_Laue_measured_fraction_max 0.984
_diffrn_reflns_limit_h_max 11
_diffrn_reflns_limit_h_min -11
_diffrn_reflns_limit_k_max 12
_diffrn_reflns_limit_k_min -12
_diffrn_reflns_limit_l_max 16
_diffrn_reflns_limit_l_min -16
_diffrn_reflns_number 10996
_diffrn_reflns_point_group_measured_fraction_full 0.984
_diffrn_reflns_point_group_measured_fraction_max 0.984
_diffrn_reflns_theta_full 58.918
_diffrn_reflns_theta_max 58.918
_diffrn_reflns_theta_min 2.995
_diffrn_source_current 1.1
_diffrn_source_power 0.055
_diffrn_source_voltage 50.0
_exptl_absorpt_coefficient_mu 6.271
_exptl_absorpt_correction_T_max 0.330
_exptl_absorpt_correction_T_min 0.325
_exptl_absorpt_correction_type multi-scan
_exptl_crystal_colour orange
_exptl_crystal_colour_primary orange
_exptl_crystal_density_diffrn 1.661
_exptl_crystal_description block
_exptl_crystal_F_000 846
_exptl_crystal_size_max 0.2
_exptl_crystal_size_mid 0.19
_exptl_crystal_size_min 0.18
_refine_diff_density_max 1.807
_refine_diff_density_min -0.976
_refine_diff_density_rms 0.136
_refine_ls_extinction_method none
_refine_ls_goodness_of_fit_ref 1.050
_refine_ls_hydrogen_treatment constr
_refine_ls_matrix_type full
_refine_ls_number_parameters 481
_refine_ls_number_reflns 4674
_refine_ls_number_restraints 43
_refine_ls_restrained_S_all 1.072
_refine_ls_R_factor_all 0.1050
_refine_ls_R_factor_gt 0.0933
_refine_ls_shift/su_max 0.000
_refine_ls_shift/su_mean 0.000
_refine_ls_structure_factor_coef Fsqd
_refine_ls_weighting_details 'w=1/[\s^2^(Fo^2^)+(0.1831P)^2^+7.6377P] where P=(Fo^2^+2Fc^2^)/3'
_refine_ls_weighting_scheme calc
_refine_ls_wR_factor_gt 0.2643
_refine_ls_wR_factor_ref 0.2776
_reflns_Friedel_coverage 0.000
_reflns_number_gt 3944
_reflns_number_total 4674
_reflns_threshold_expression 'I > 2\s(I)'
_cod_data_source_file d2dt02451a2.cif
_cod_data_source_block 1
_cod_database_code 7710997
_shelx_shelxl_version_number 2018/3
_shelx_space_group_comment
;
The symmetry employed for this shelxl refinement is uniquely defined
by the following loop, which should always be used as a source of
symmetry information in preference to the above space-group names.
They are only intended as comments.
;
_shelx_estimated_absorpt_t_max 0.398
_shelx_estimated_absorpt_t_min 0.367
_olex2_refinement_description
;
1. Fixed Uiso
 At 1.2 times of:
  All C(H) groups, All N(H) groups
 At 1.5 times of:
  All C(H,H,H) groups, All O(H) groups
2. Restrained distances
 O9-O10 = O9-O11 = O9-O12 = O10-O11 = O10-O12 = O11-O12
 2.35 with sigma of 0.02
 O8-C27
 1.42 with sigma of 0.01
3. Uiso/Uaniso restraints and constraints
Uanis(O10) \\sim Ueq: with sigma of 0.01 and sigma for terminal atoms of 0.02
Uanis(O7) \\sim Ueq, Uanis(O12) \\sim Ueq, Uanis(O11) \\sim Ueq: with sigma of
0.001 and sigma for terminal atoms of 0.002
Uanis(O8) \\sim Ueq, Uanis(C27) \\sim Ueq: with sigma of 0.01 and sigma for
terminal atoms of 0.02
4.a Riding coordinates:
 O8(H8)
4.b Aromatic/amide H refined with riding coordinates:
 N5(H5), N7(H7), C1(H1), C2(H2), C3(H3), C5(H5A), C6(H6), C7(H7A), C9(H9),
 C12(H12), C13(H13), C14(H14), C17(H17), C19(H19), C20(H20), C21(H21), C23(H23),
  C24(H24), C25(H25)
4.c Idealised Me refined as rotating group:
 C26(H26A,H26B,H26C), C27(H27A,H27B,H27C)
4.d Idealised tetrahedral OH refined as rotating group:
 O1(H1A)
;
_olex2_submission_special_instructions 'No special instructions were received'

loop_
_space_group_symop_operation_xyz
'x, y, z'
'-x, -y, -z'

loop_
_atom_site_label
_atom_site_type_symbol
_atom_site_fract_x
_atom_site_fract_y
_atom_site_fract_z
_atom_site_U_iso_or_equiv
_atom_site_adp_type
_atom_site_occupancy
_atom_site_site_symmetry_order
_atom_site_calc_flag
_atom_site_refinement_flags_posn
_atom_site_refinement_flags_adp
_atom_site_refinement_flags_occupancy
_atom_site_disorder_assembly
_atom_site_disorder_group
Co1 Co 0.73761(11) 0.52944(10) 0.73438(7) 0.0258(4) Uani 1 1 d . . . . .
Cl1 Cl 0.2710(2) 0.8910(2) 0.86706(18) 0.0606(7) Uani 1 1 d . . . . .
Cl2 Cl 0.7396(2) 0.15513(17) 0.46245(16) 0.0448(6) Uani 1 1 d . . . . .
O1 O -0.1889(11) 0.7425(9) 0.1029(6) 0.094(3) Uani 1 1 d . . . . .
H1A H -0.169362 0.798967 0.127607 0.141 Uiso 1 1 calc R U . . .
O2 O 0.4438(6) 0.5983(5) 0.2554(4) 0.0406(14) Uani 1 1 d . . . . .
O3 O 0.8694(5) 0.6335(5) 0.5361(3) 0.0322(12) Uani 1 1 d . . . . .
O4 O 0.6786(10) 0.2058(12) 0.5590(8) 0.126(4) Uani 1 1 d . . . . .
O5 O 0.8737(6) 0.0846(7) 0.4636(5) 0.0621(19) Uani 1 1 d . . . . .
O6 O 0.6532(9) 0.0878(7) 0.4517(7) 0.083(3) Uani 1 1 d . . . . .
O7 O 0.7316(10) 0.2664(9) 0.4201(7) 0.096(3) Uani 1 1 d . U . . .
O8 O 0.546(3) 0.875(3) 0.097(2) 0.352(17) Uani 1 1 d D U . . .
H8 H 0.596254 0.888265 0.047751 0.528 Uiso 1 1 d R U . . .
O9 O 0.3891(14) 0.8524(17) 0.9033(13) 0.237(10) Uani 1 1 d D . . . .
O10 O 0.256(2) 0.7762(15) 0.8473(12) 0.236(9) Uani 1 1 d D U . . .
O11 O 0.1550(15) 0.9593(15) 0.9396(10) 0.195(7) Uani 1 1 d D U . . .
O12 O 0.2961(14) 0.9654(12) 0.7988(9) 0.153(5) Uani 1 1 d D U . . .
N1 N 0.0618(6) 0.4559(6) 0.2447(4) 0.0319(15) Uani 1 1 d . . . . .
N2 N 0.0518(6) 0.3399(6) 0.2496(4) 0.0332(15) Uani 1 1 d . . . . .
N3 N 0.2611(6) 0.2845(5) 0.2838(4) 0.0277(14) Uani 1 1 d . . . . .
N4 N 0.4411(6) 0.3779(6) 0.3164(4) 0.0301(14) Uani 1 1 d . . . . .
N5 N 0.5300(6) 0.4375(6) 0.3349(5) 0.0355(16) Uani 1 1 d . . . . .
H5 H 0.591213 0.401821 0.365006 0.043 Uiso 1 1 calc R U . . .
N6 N 0.6717(6) 0.5674(5) 0.3966(4) 0.0246(13) Uani 1 1 d . . . . .
N7 N 0.8087(6) 0.4586(5) 0.5208(4) 0.0265(13) Uani 1 1 d . . . . .
H7 H 0.790740 0.409782 0.483825 0.032 Uiso 1 1 calc R U . . .
N8 N 0.8319(6) 0.4199(5) 0.6025(4) 0.0234(13) Uani 1 1 d . . . . .
N9 N 0.8184(6) 0.3482(6) 0.7651(4) 0.0279(14) Uani 1 1 d . . . . .
N10 N 0.7269(7) 0.4258(6) 0.9135(4) 0.0338(15) Uani 1 1 d . . . . .
N11 N 0.6705(6) 0.5395(6) 0.8788(4) 0.0343(15) Uani 1 1 d . . . . .
C1 C -0.0411(8) 0.5199(8) 0.2092(5) 0.0388(19) Uani 1 1 d . . . . .
H1 H -0.060415 0.605798 0.197022 0.047 Uiso 1 1 calc R U . . .
C2 C -0.1158(9) 0.4418(9) 0.1925(6) 0.047(2) Uani 1 1 d . . . . .
H2 H -0.193816 0.464267 0.167889 0.056 Uiso 1 1 calc R U . . .
C3 C -0.0560(8) 0.3302(9) 0.2180(6) 0.044(2) Uani 1 1 d . . . . .
H3 H -0.083026 0.256983 0.214812 0.053 Uiso 1 1 calc R U . . .
C4 C 0.1537(8) 0.2484(7) 0.2799(5) 0.0309(17) Uani 1 1 d . . . . .
C5 C 0.1367(11) 0.1350(8) 0.3077(6) 0.049(2) Uani 1 1 d . . . . .
H5A H 0.056728 0.113258 0.304912 0.059 Uiso 1 1 calc R U . . .
C6 C 0.2398(11) 0.0554(9) 0.3393(7) 0.057(3) Uani 1 1 d . . . . .
H6 H 0.234198 -0.024859 0.356493 0.068 Uiso 1 1 calc R U . . .
C7 C 0.3515(11) 0.0919(8) 0.3462(6) 0.050(2) Uani 1 1 d . . . . .
H7A H 0.422053 0.038281 0.369812 0.061 Uiso 1 1 calc R U . . .
C8 C 0.3594(8) 0.2076(7) 0.3182(5) 0.0319(17) Uani 1 1 d . . . . .
C9 C 0.4621(8) 0.2633(8) 0.3326(6) 0.0383(19) Uani 1 1 d . . . . .
H9 H 0.539954 0.216885 0.352894 0.046 Uiso 1 1 calc R U . . .
C10 C 0.5195(8) 0.5529(7) 0.3049(5) 0.0309(17) Uani 1 1 d . . . . .
C11 C 0.6035(8) 0.6216(7) 0.3368(5) 0.0297(17) Uani 1 1 d . . . . .
C12 C 0.6069(8) 0.7367(7) 0.3030(5) 0.0326(17) Uani 1 1 d . . . . .
H12 H 0.558794 0.770489 0.258931 0.039 Uiso 1 1 calc R U . . .
C13 C 0.6817(8) 0.8005(7) 0.3352(6) 0.0362(18) Uani 1 1 d . . . . .
H13 H 0.686351 0.879246 0.313632 0.043 Uiso 1 1 calc R U . . .
C14 C 0.7501(8) 0.7479(7) 0.3996(5) 0.0342(18) Uani 1 1 d . . . . .
H14 H 0.800882 0.790392 0.424050 0.041 Uiso 1 1 calc R U . . .
C15 C 0.7425(7) 0.6317(7) 0.4275(5) 0.0250(15) Uani 1 1 d . . . . .
C16 C 0.8144(7) 0.5760(7) 0.4989(5) 0.0280(16) Uani 1 1 d . . . . .
C17 C 0.8889(7) 0.3032(7) 0.6073(5) 0.0298(17) Uani 1 1 d . . . . .
H17 H 0.927850 0.246785 0.554742 0.036 Uiso 1 1 calc R U . . .
C18 C 0.8914(7) 0.2604(7) 0.6984(5) 0.0283(16) Uani 1 1 d . . . . .
C19 C 0.9609(9) 0.1401(7) 0.7169(6) 0.039(2) Uani 1 1 d . . . . .
H19 H 1.015370 0.077763 0.669557 0.047 Uiso 1 1 calc R U . . .
C20 C 0.9473(9) 0.1151(8) 0.8073(7) 0.047(2) Uani 1 1 d . . . . .
H20 H 0.992632 0.033591 0.822093 0.056 Uiso 1 1 calc R U . . .
C21 C 0.8712(9) 0.2037(8) 0.8744(6) 0.044(2) Uani 1 1 d . . . . .
H21 H 0.861488 0.186042 0.936259 0.053 Uiso 1 1 calc R U . . .
C22 C 0.8071(8) 0.3222(7) 0.8500(5) 0.0344(18) Uani 1 1 d . . . . .
C23 C 0.6963(9) 0.4381(9) 1.0043(5) 0.042(2) Uani 1 1 d . . . . .
H23 H 0.722912 0.373718 1.042998 0.051 Uiso 1 1 calc R U . . .
C24 C 0.6213(10) 0.5578(10) 1.0306(6) 0.051(2) Uani 1 1 d . . . . .
H24 H 0.583938 0.594145 1.091004 0.062 Uiso 1 1 calc R U . . .
C25 C 0.6088(9) 0.6193(9) 0.9504(5) 0.042(2) Uani 1 1 d . . . . .
H25 H 0.562586 0.705870 0.948553 0.050 Uiso 1 1 calc R U . . .
C26 C -0.1098(14) 0.7177(15) 0.0113(8) 0.088(4) Uani 1 1 d . . . . .
H26A H -0.164368 0.695675 -0.025905 0.132 Uiso 1 1 calc R U . . .
H26B H -0.025254 0.647940 0.007001 0.132 Uiso 1 1 calc R U . . .
H26C H -0.085244 0.792512 -0.010381 0.132 Uiso 1 1 calc R U . . .
C27 C 0.406(2) 0.945(2) 0.1077(15) 0.154(8) Uani 1 1 d D U . . .
H27A H 0.400237 1.023478 0.078120 0.230 Uiso 1 1 calc R U . . .
H27B H 0.359377 0.963411 0.172445 0.230 Uiso 1 1 calc R U . . .
H27C H 0.360653 0.896001 0.080165 0.230 Uiso 1 1 calc R U . . .

loop_
_atom_site_aniso_label
_atom_site_aniso_U_11
_atom_site_aniso_U_22
_atom_site_aniso_U_33
_atom_site_aniso_U_23
_atom_site_aniso_U_13
_atom_site_aniso_U_12
Co1 0.0279(7) 0.0267(7) 0.0234(7) 0.0027(5) -0.0091(5) -0.0073(5)
Cl1 0.0462(13) 0.0633(15) 0.0696(16) 0.0263(12) -0.0102(12) -0.0170(11)
Cl2 0.0405(12) 0.0283(10) 0.0740(15) 0.0108(9) -0.0280(11) -0.0121(8)
O1 0.102(7) 0.103(7) 0.056(5) -0.002(4) 0.003(5) -0.020(6)
O2 0.033(3) 0.058(4) 0.033(3) 0.003(3) -0.018(3) -0.009(3)
O3 0.033(3) 0.039(3) 0.032(3) 0.002(2) -0.013(2) -0.017(2)
O4 0.080(7) 0.160(10) 0.112(8) -0.065(7) 0.007(6) -0.024(7)
O5 0.035(3) 0.064(4) 0.084(5) 0.009(4) -0.024(3) -0.004(3)
O6 0.096(6) 0.056(4) 0.140(8) 0.034(5) -0.079(6) -0.048(4)
O7 0.097(3) 0.094(3) 0.100(3) 0.0120(19) -0.031(2) -0.030(2)
O8 0.35(2) 0.34(2) 0.36(2) 0.041(17) -0.084(18) -0.106(18)
O9 0.127(12) 0.26(2) 0.29(2) 0.103(18) -0.109(14) 0.023(13)
O10 0.322(18) 0.242(15) 0.235(16) 0.055(12) -0.106(13) -0.194(14)
O11 0.195(7) 0.195(7) 0.193(7) 0.017(2) -0.048(3) -0.056(3)
O12 0.153(5) 0.151(5) 0.151(5) 0.017(2) -0.035(2) -0.044(2)
N1 0.027(3) 0.043(4) 0.026(3) -0.001(3) -0.011(3) -0.008(3)
N2 0.026(3) 0.039(4) 0.035(4) -0.004(3) -0.006(3) -0.011(3)
N3 0.032(3) 0.027(3) 0.027(3) 0.003(3) -0.011(3) -0.010(3)
N4 0.025(3) 0.034(4) 0.033(4) -0.004(3) -0.010(3) -0.009(3)
N5 0.026(3) 0.041(4) 0.046(4) -0.001(3) -0.022(3) -0.009(3)
N6 0.021(3) 0.036(3) 0.017(3) 0.001(2) -0.005(2) -0.010(3)
N7 0.033(3) 0.032(3) 0.020(3) 0.000(2) -0.014(3) -0.014(3)
N8 0.021(3) 0.028(3) 0.027(3) 0.003(2) -0.010(2) -0.011(3)
N9 0.033(3) 0.034(3) 0.025(3) 0.008(3) -0.017(3) -0.014(3)
N10 0.036(4) 0.041(4) 0.030(4) 0.009(3) -0.014(3) -0.018(3)
N11 0.030(3) 0.041(4) 0.035(4) 0.007(3) -0.009(3) -0.014(3)
C1 0.028(4) 0.053(5) 0.030(4) -0.002(4) -0.005(3) -0.006(4)
C2 0.033(5) 0.072(7) 0.036(5) -0.013(4) -0.015(4) -0.011(5)
C3 0.029(4) 0.069(6) 0.043(5) -0.017(4) -0.007(4) -0.028(4)
C4 0.026(4) 0.040(4) 0.031(4) -0.003(3) -0.010(3) -0.015(3)
C5 0.062(6) 0.044(5) 0.055(6) 0.006(4) -0.019(5) -0.034(5)
C6 0.076(7) 0.037(5) 0.063(6) 0.008(4) -0.013(5) -0.032(5)
C7 0.068(6) 0.031(4) 0.057(6) 0.007(4) -0.029(5) -0.011(4)
C8 0.031(4) 0.030(4) 0.035(4) 0.002(3) -0.009(3) -0.009(3)
C9 0.032(4) 0.037(5) 0.041(5) -0.003(4) -0.014(4) 0.002(4)
C10 0.023(4) 0.046(5) 0.025(4) -0.001(3) -0.007(3) -0.012(3)
C11 0.028(4) 0.038(4) 0.021(4) 0.002(3) -0.003(3) -0.010(3)
C12 0.027(4) 0.040(4) 0.029(4) 0.008(3) -0.011(3) -0.005(3)
C13 0.032(4) 0.036(4) 0.042(5) 0.013(4) -0.008(4) -0.015(4)
C14 0.027(4) 0.038(4) 0.038(4) 0.000(3) -0.006(3) -0.012(3)
C15 0.021(4) 0.032(4) 0.023(4) 0.006(3) -0.006(3) -0.010(3)
C16 0.022(4) 0.037(4) 0.027(4) 0.002(3) -0.009(3) -0.011(3)
C17 0.023(4) 0.034(4) 0.034(4) -0.003(3) -0.006(3) -0.013(3)
C18 0.020(4) 0.030(4) 0.039(4) 0.003(3) -0.011(3) -0.011(3)
C19 0.039(5) 0.030(4) 0.057(6) 0.010(4) -0.021(4) -0.015(4)
C20 0.048(5) 0.031(4) 0.075(7) 0.019(5) -0.035(5) -0.017(4)
C21 0.052(5) 0.049(5) 0.046(5) 0.023(4) -0.031(4) -0.024(4)
C22 0.035(4) 0.041(4) 0.038(5) 0.011(4) -0.017(4) -0.021(4)
C23 0.047(5) 0.066(6) 0.024(4) 0.010(4) -0.016(4) -0.026(5)
C24 0.060(6) 0.083(7) 0.022(4) -0.001(4) -0.010(4) -0.038(6)
C25 0.035(5) 0.057(5) 0.031(5) -0.011(4) -0.005(4) -0.012(4)
C26 0.081(9) 0.130(12) 0.062(8) 0.004(7) -0.012(7) -0.052(9)
C27 0.134(14) 0.195(16) 0.143(14) -0.038(12) -0.023(11) -0.075(13)

loop_
_atom_type_symbol
_atom_type_description
_atom_type_scat_dispersion_real
_atom_type_scat_dispersion_imag
_atom_type_scat_source
C C 0.0181 0.0091 'International Tables Vol C Tables 4.2.6.8 and 6.1.1.4'
H H 0.0000 0.0000 'International Tables Vol C Tables 4.2.6.8 and 6.1.1.4'
Cl Cl 0.3639 0.7018 'International Tables Vol C Tables 4.2.6.8 and 6.1.1.4'
Co Co -2.3653 3.6143 'International Tables Vol C Tables 4.2.6.8 and 6.1.1.4'
N N 0.0311 0.0180 'International Tables Vol C Tables 4.2.6.8 and 6.1.1.4'
O O 0.0492 0.0322 'International Tables Vol C Tables 4.2.6.8 and 6.1.1.4'

loop_
_geom_angle_atom_site_label_1
_geom_angle_atom_site_label_2
_geom_angle_atom_site_label_3
_geom_angle
_geom_angle_site_symmetry_1
_geom_angle_site_symmetry_3
_geom_angle_publ_flag
N3 Co1 N1 72.2(2) 2_666 2_666 ?
N3 Co1 N4 73.4(2) 2_666 2_666 ?
N3 Co1 N8 108.7(2) 2_666 . ?
N3 Co1 N11 99.3(2) 2_666 . ?
N4 Co1 N1 144.7(2) 2_666 2_666 ?
N4 Co1 N8 88.0(2) 2_666 . ?
N8 Co1 N1 95.5(2) . 2_666 ?
N9 Co1 N1 81.6(2) . 2_666 ?
N9 Co1 N3 153.8(2) . 2_666 ?
N9 Co1 N4 132.6(2) . 2_666 ?
N9 Co1 N8 74.7(2) . . ?
N9 Co1 N11 76.6(2) . . ?
N11 Co1 N1 85.4(2) . 2_666 ?
N11 Co1 N4 108.0(2) . 2_666 ?
N11 Co1 N8 150.9(2) . . ?
O9 Cl1 O11 107.2(10) . . ?
O10 Cl1 O9 101.1(10) . . ?
O10 Cl1 O11 109.4(9) . . ?
O12 Cl1 O9 108.6(9) . . ?
O12 Cl1 O10 119.0(9) . . ?
O12 Cl1 O11 110.6(8) . . ?
O5 Cl2 O4 101.8(6) . . ?
O6 Cl2 O4 101.7(6) . . ?
O6 Cl2 O5 115.9(5) . . ?
O6 Cl2 O7 118.8(5) . . ?
O7 Cl2 O4 100.0(7) . . ?
O7 Cl2 O5 114.2(5) . . ?
C26 O1 H1A 109.5 . . ?
C27 O8 H8 111.1 . . ?
N2 N1 Co1 113.5(5) . 2_666 ?
N2 N1 C1 105.0(6) . . ?
C1 N1 Co1 139.4(6) . 2_666 ?
N1 N2 C3 111.3(7) . . ?
N1 N2 C4 117.7(6) . . ?
C3 N2 C4 130.9(7) . . ?
C4 N3 Co1 121.8(5) . 2_666 ?
C4 N3 C8 118.3(6) . . ?
C8 N3 Co1 118.4(5) . 2_666 ?
N5 N4 Co1 123.8(5) . 2_666 ?
C9 N4 Co1 118.1(5) . 2_666 ?
C9 N4 N5 118.1(6) . . ?
N4 N5 H5 121.3 . . ?
C10 N5 N4 117.3(6) . . ?
C10 N5 H5 121.3 . . ?
C11 N6 C15 116.6(6) . . ?
N8 N7 H7 121.2 . . ?
C16 N7 H7 121.2 . . ?
C16 N7 N8 117.7(5) . . ?
N7 N8 Co1 125.9(4) . . ?
C17 N8 Co1 114.8(5) . . ?
C17 N8 N7 117.6(6) . . ?
C18 N9 Co1 119.5(5) . . ?
C22 N9 Co1 119.7(5) . . ?
C22 N9 C18 120.6(7) . . ?
N11 N10 C22 117.3(6) . . ?
C23 N10 N11 110.8(7) . . ?
C23 N10 C22 131.8(7) . . ?
N10 N11 Co1 111.8(5) . . ?
C25 N11 Co1 142.4(6) . . ?
C25 N11 N10 104.9(6) . . ?
N1 C1 H1 124.9 . . ?
N1 C1 C2 110.2(8) . . ?
C2 C1 H1 124.9 . . ?
C1 C2 H2 126.9 . . ?
C3 C2 C1 106.2(7) . . ?
C3 C2 H2 126.9 . . ?
N2 C3 H3 126.3 . . ?
C2 C3 N2 107.4(8) . . ?
C2 C3 H3 126.3 . . ?
N3 C4 N2 113.7(6) . . ?
N3 C4 C5 124.0(8) . . ?
C5 C4 N2 122.3(7) . . ?
C4 C5 H5A 121.4 . . ?
C6 C5 C4 117.3(8) . . ?
C6 C5 H5A 121.4 . . ?
C5 C6 H6 120.0 . . ?
C5 C6 C7 120.0(8) . . ?
C7 C6 H6 120.0 . . ?
C6 C7 H7A 120.5 . . ?
C6 C7 C8 118.9(9) . . ?
C8 C7 H7A 120.5 . . ?
N3 C8 C7 121.4(7) . . ?
N3 C8 C9 114.2(6) . . ?
C7 C8 C9 124.0(8) . . ?
N4 C9 C8 115.8(7) . . ?
N4 C9 H9 122.1 . . ?
C8 C9 H9 122.1 . . ?
O2 C10 N5 121.6(7) . . ?
O2 C10 C11 122.6(7) . . ?
N5 C10 C11 115.8(6) . . ?
N6 C11 C10 117.0(6) . . ?
N6 C11 C12 123.8(7) . . ?
C12 C11 C10 119.1(7) . . ?
C11 C12 H12 120.8 . . ?
C13 C12 C11 118.3(7) . . ?
C13 C12 H12 120.8 . . ?
C12 C13 H13 120.6 . . ?
C12 C13 C14 118.9(7) . . ?
C14 C13 H13 120.6 . . ?
C13 C14 H14 120.8 . . ?
C15 C14 C13 118.3(7) . . ?
C15 C14 H14 120.8 . . ?
N6 C15 C14 123.9(7) . . ?
N6 C15 C16 117.9(6) . . ?
C14 C15 C16 118.2(6) . . ?
O3 C16 N7 122.7(7) . . ?
O3 C16 C15 121.6(7) . . ?
N7 C16 C15 115.6(6) . . ?
N8 C17 H17 121.7 . . ?
N8 C17 C18 116.7(7) . . ?
C18 C17 H17 121.7 . . ?
N9 C18 C17 113.8(6) . . ?
N9 C18 C19 121.0(7) . . ?
C19 C18 C17 125.2(7) . . ?
C18 C19 H19 121.3 . . ?
C20 C19 C18 117.3(8) . . ?
C20 C19 H19 121.3 . . ?
C19 C20 H20 119.3 . . ?
C21 C20 C19 121.4(8) . . ?
C21 C20 H20 119.3 . . ?
C20 C21 H21 121.2 . . ?
C20 C21 C22 117.6(8) . . ?
C22 C21 H21 121.2 . . ?
N9 C22 N10 114.1(7) . . ?
N9 C22 C21 122.1(8) . . ?
C21 C22 N10 123.8(7) . . ?
N10 C23 H23 126.2 . . ?
N10 C23 C24 107.5(8) . . ?
C24 C23 H23 126.2 . . ?
C23 C24 H24 126.8 . . ?
C23 C24 C25 106.5(8) . . ?
C25 C24 H24 126.8 . . ?
N11 C25 C24 110.3(8) . . ?
N11 C25 H25 124.9 . . ?
C24 C25 H25 124.9 . . ?
O1 C26 H26A 109.5 . . ?
O1 C26 H26B 109.5 . . ?
O1 C26 H26C 109.5 . . ?
H26A C26 H26B 109.5 . . ?
H26A C26 H26C 109.5 . . ?
H26B C26 H26C 109.5 . . ?
O8 C27 H27A 109.5 . . ?
O8 C27 H27B 109.5 . . ?
O8 C27 H27C 109.5 . . ?
H27A C27 H27B 109.5 . . ?
H27A C27 H27C 109.5 . . ?
H27B C27 H27C 109.5 . . ?

loop_
_geom_bond_atom_site_label_1
_geom_bond_atom_site_label_2
_geom_bond_distance
_geom_bond_site_symmetry_2
_geom_bond_publ_flag
Co1 N1 2.256(6) 2_666 ?
Co1 N3 2.106(6) 2_666 ?
Co1 N4 2.178(6) 2_666 ?
Co1 N8 2.206(6) . ?
Co1 N9 2.055(6) . ?
Co1 N11 2.135(6) . ?
Cl1 O9 1.429(12) . ?
Cl1 O10 1.387(13) . ?
Cl1 O11 1.442(13) . ?
Cl1 O12 1.353(12) . ?
Cl2 O4 1.495(10) . ?
Cl2 O5 1.395(6) . ?
Cl2 O6 1.379(7) . ?
Cl2 O7 1.390(10) . ?
O1 H1A 0.8400 . ?
O1 C26 1.417(14) . ?
O2 C10 1.230(9) . ?
O3 C16 1.209(9) . ?
O8 H8 0.8400 . ?
O8 C27 1.415(10) . ?
N1 N2 1.336(9) . ?
N1 C1 1.341(10) . ?
N2 C3 1.367(10) . ?
N2 C4 1.411(10) . ?
N3 C4 1.318(9) . ?
N3 C8 1.347(10) . ?
N4 N5 1.378(8) . ?
N4 C9 1.270(10) . ?
N5 H5 0.8800 . ?
N5 C10 1.352(10) . ?
N6 C11 1.332(9) . ?
N6 C15 1.340(9) . ?
N7 H7 0.8800 . ?
N7 N8 1.373(8) . ?
N7 C16 1.370(10) . ?
N8 C17 1.276(9) . ?
N9 C18 1.331(10) . ?
N9 C22 1.311(10) . ?
N10 N11 1.396(9) . ?
N10 C22 1.422(10) . ?
N10 C23 1.343(10) . ?
N11 C25 1.317(10) . ?
C1 H1 0.9500 . ?
C1 C2 1.399(12) . ?
C2 H2 0.9500 . ?
C2 C3 1.325(13) . ?
C3 H3 0.9500 . ?
C4 C5 1.385(12) . ?
C5 H5A 0.9500 . ?
C5 C6 1.370(14) . ?
C6 H6 0.9500 . ?
C6 C7 1.377(14) . ?
C7 H7A 0.9500 . ?
C7 C8 1.383(12) . ?
C8 C9 1.455(11) . ?
C9 H9 0.9500 . ?
C10 C11 1.493(10) . ?
C11 C12 1.393(11) . ?
C12 H12 0.9500 . ?
C12 C13 1.379(11) . ?
C13 H13 0.9500 . ?
C13 C14 1.386(11) . ?
C14 H14 0.9500 . ?
C14 C15 1.385(11) . ?
C15 C16 1.505(10) . ?
C17 H17 0.9500 . ?
C17 C18 1.473(11) . ?
C18 C19 1.392(11) . ?
C19 H19 0.9500 . ?
C19 C20 1.388(13) . ?
C20 H20 0.9500 . ?
C20 C21 1.346(13) . ?
C21 H21 0.9500 . ?
C21 C22 1.393(12) . ?
C23 H23 0.9500 . ?
C23 C24 1.343(14) . ?
C24 H24 0.9500 . ?
C24 C25 1.416(13) . ?
C25 H25 0.9500 . ?
C26 H26A 0.9800 . ?
C26 H26B 0.9800 . ?
C26 H26C 0.9800 . ?
C27 H27A 0.9800 . ?
C27 H27B 0.9800 . ?
C27 H27C 0.9800 . ?

loop_
_geom_torsion_atom_site_label_1
_geom_torsion_atom_site_label_2
_geom_torsion_atom_site_label_3
_geom_torsion_atom_site_label_4
_geom_torsion
_geom_torsion_site_symmetry_1
_geom_torsion_site_symmetry_2
_geom_torsion_site_symmetry_3
_geom_torsion_site_symmetry_4
_geom_torsion_publ_flag
Co1 N1 N2 C3 -167.1(5) 2_666 . . . ?
Co1 N1 N2 C4 9.4(8) 2_666 . . . ?
Co1 N1 C1 C2 161.7(6) 2_666 . . . ?
Co1 N3 C4 N2 8.9(9) 2_666 . . . ?
Co1 N3 C4 C5 -167.5(6) 2_666 . . . ?
Co1 N3 C8 C7 168.9(6) 2_666 . . . ?
Co1 N3 C8 C9 -4.2(9) 2_666 . . . ?
Co1 N4 N5 C10 -12.0(9) 2_666 . . . ?
Co1 N4 C9 C8 -2.2(9) 2_666 . . . ?
Co1 N8 C17 C18 -3.7(8) . . . . ?
Co1 N9 C18 C17 -7.9(8) . . . . ?
Co1 N9 C18 C19 172.5(5) . . . . ?
Co1 N9 C22 N10 5.0(8) . . . . ?
Co1 N9 C22 C21 -173.7(6) . . . . ?
Co1 N11 C25 C24 -169.0(7) . . . . ?
O2 C10 C11 N6 174.1(7) . . . . ?
O2 C10 C11 C12 -6.0(11) . . . . ?
N1 N2 C3 C2 0.0(9) . . . . ?
N1 N2 C4 N3 -12.0(9) . . . . ?
N1 N2 C4 C5 164.5(7) . . . . ?
N1 C1 C2 C3 -0.4(9) . . . . ?
N2 N1 C1 C2 0.4(8) . . . . ?
N2 C4 C5 C6 -177.4(8) . . . . ?
N3 C4 C5 C6 -1.3(13) . . . . ?
N3 C8 C9 N4 4.1(10) . . . . ?
N4 N5 C10 O2 -7.2(11) . . . . ?
N4 N5 C10 C11 172.0(6) . . . . ?
N5 N4 C9 C8 175.6(6) . . . . ?
N5 C10 C11 N6 -5.0(10) . . . . ?
N5 C10 C11 C12 174.9(7) . . . . ?
N6 C11 C12 C13 -2.0(11) . . . . ?
N6 C15 C16 O3 -173.0(6) . . . . ?
N6 C15 C16 N7 4.7(9) . . . . ?
N7 N8 C17 C18 -169.9(6) . . . . ?
N8 N7 C16 O3 17.9(10) . . . . ?
N8 N7 C16 C15 -159.8(6) . . . . ?
N8 C17 C18 N9 7.5(9) . . . . ?
N8 C17 C18 C19 -173.0(7) . . . . ?
N9 C18 C19 C20 1.9(11) . . . . ?
N10 N11 C25 C24 -1.7(9) . . . . ?
N10 C23 C24 C25 -0.8(10) . . . . ?
N11 N10 C22 N9 0.4(9) . . . . ?
N11 N10 C22 C21 179.1(7) . . . . ?
N11 N10 C23 C24 -0.3(9) . . . . ?
C1 N1 N2 C3 -0.2(8) . . . . ?
C1 N1 N2 C4 176.2(6) . . . . ?
C1 C2 C3 N2 0.2(9) . . . . ?
C3 N2 C4 N3 163.7(7) . . . . ?
C3 N2 C4 C5 -19.9(13) . . . . ?
C4 N2 C3 C2 -175.9(8) . . . . ?
C4 N3 C8 C7 2.1(11) . . . . ?
C4 N3 C8 C9 -171.0(7) . . . . ?
C4 C5 C6 C7 2.8(14) . . . . ?
C5 C6 C7 C8 -2.0(15) . . . . ?
C6 C7 C8 N3 -0.6(13) . . . . ?
C6 C7 C8 C9 171.8(8) . . . . ?
C7 C8 C9 N4 -168.8(8) . . . . ?
C8 N3 C4 N2 175.2(6) . . . . ?
C8 N3 C4 C5 -1.2(11) . . . . ?
C9 N4 N5 C10 170.3(7) . . . . ?
C10 C11 C12 C13 178.1(7) . . . . ?
C11 N6 C15 C14 -1.2(10) . . . . ?
C11 N6 C15 C16 176.8(6) . . . . ?
C11 C12 C13 C14 -0.1(11) . . . . ?
C12 C13 C14 C15 1.3(11) . . . . ?
C13 C14 C15 N6 -0.7(11) . . . . ?
C13 C14 C15 C16 -178.7(7) . . . . ?
C14 C15 C16 O3 5.1(10) . . . . ?
C14 C15 C16 N7 -177.2(6) . . . . ?
C15 N6 C11 C10 -177.5(6) . . . . ?
C15 N6 C11 C12 2.6(10) . . . . ?
C16 N7 N8 Co1 47.2(8) . . . . ?
C16 N7 N8 C17 -148.3(6) . . . . ?
C17 C18 C19 C20 -177.5(7) . . . . ?
C18 N9 C22 N10 179.5(6) . . . . ?
C18 N9 C22 C21 0.8(11) . . . . ?
C18 C19 C20 C21 -0.7(12) . . . . ?
C19 C20 C21 C22 -0.5(13) . . . . ?
C20 C21 C22 N9 0.5(12) . . . . ?
C20 C21 C22 N10 -178.2(7) . . . . ?
C22 N9 C18 C17 177.5(6) . . . . ?
C22 N9 C18 C19 -2.0(10) . . . . ?
C22 N10 N11 Co1 -5.1(7) . . . . ?
C22 N10 N11 C25 -176.8(6) . . . . ?
C22 N10 C23 C24 177.4(8) . . . . ?
C23 N10 N11 Co1 172.9(5) . . . . ?
C23 N10 N11 C25 1.3(8) . . . . ?
C23 N10 C22 N9 -177.1(8) . . . . ?
C23 N10 C22 C21 1.6(13) . . . . ?
C23 C24 C25 N11 1.6(10) . . . . ?
